data_7014183
loop_
_publ_author_name
'Oakley, Sarah H.'
'Coles, Martyn P.'
'Hitchcock, Peter B.'

_publ_section_title
;
 Poly(guanidyl)silanes as a new class of chelating, N-based ligand.
;
_journal_issue 8
_journal_name_full 'Dalton transactions (Cambridge, England : 2003)'
_journal_page_first 1113
_journal_page_last 1114
_journal_paper_doi 10.1039/b402718c
_journal_year 2004
_chemical_compound_source 'synthesis as described'
_chemical_formula_moiety 'C16 H30 Cl1 Cu1 N6 Si1'
_chemical_formula_sum 'C16 H30 Cl Cu N6 Si'
_chemical_formula_weight 433.54
_chemical_name_common '[CuCl{Me2Si(C7H12N3)2}]'
_chemical_name_systematic
;
?
;
_space_group_IT_number 14
_symmetry_cell_setting monoclinic
_symmetry_Int_Tables_number 14
_symmetry_space_group_name_Hall '-P 2ybc'
_symmetry_space_group_name_H-M 'P 1 21/c 1'
_atom_sites_solution_hydrogens geom
_atom_sites_solution_primary direct
_atom_sites_solution_secondary difmap
_audit_conform_dict_location ftp://ftp.iucr.org/pub/cif_core.dic
_audit_conform_dict_name cif_core.dic
_audit_conform_dict_version 2.2
_audit_creation_date 2003-03-12T09:41:31-00:00
_audit_creation_method 'WinGX routine CIF_UPDATE'
_cell_angle_alpha 90
_cell_angle_beta 96.377(1)
_cell_angle_gamma 90
_cell_formula_units_Z 4
_cell_length_a 13.2511(3)
_cell_length_b 10.6399(3)
_cell_length_c 14.0837(4)
_cell_measurement_reflns_used 19283
_cell_measurement_temperature 173(2)
_cell_measurement_theta_max 25.028
_cell_measurement_theta_min 3.705
_cell_measurement_wavelength 0.71073
_cell_volume 1973.38(9)
_computing_cell_refinement 'HKL Scalepack (Otwinowski & Minor 1997)'
_computing_data_collection 'Collect (Nonius BV, 1997-2000)'
_computing_data_reduction 'HKL Denzo and Scalepack (Otwinowski & Minor 1997)'
_computing_molecular_graphics 'Ortep-3 for Windows (Farrugia, 1997)'
_computing_publication_material 'WinGX publication routines (Farrugia, 1999)'
_computing_structure_refinement 'SHELXL-97 (Sheldrick, 1997)'
_computing_structure_solution 'SHELXS-97 (Sheldrick, 1997)'
_diffrn_ambient_temperature 173(2)
_diffrn_measured_fraction_theta_full 0.989
_diffrn_measured_fraction_theta_max 0.989
_diffrn_measurement_device '95mm CCD camera on \k-goniostat'
_diffrn_measurement_device_type KappaCCD
_diffrn_measurement_method CCD
_diffrn_radiation_monochromator graphite
_diffrn_radiation_probe x-ray
_diffrn_radiation_type MoK\a
_diffrn_radiation_wavelength 0.71073
_diffrn_reflns_av_R_equivalents 0.0468
_diffrn_reflns_av_unetI/netI 0.0304
_diffrn_reflns_limit_h_max 15
_diffrn_reflns_limit_h_min -14
_diffrn_reflns_limit_k_max 12
_diffrn_reflns_limit_k_min -12
_diffrn_reflns_limit_l_max 16
_diffrn_reflns_limit_l_min -16
_diffrn_reflns_number 19159
_diffrn_reflns_theta_full 25.03
_diffrn_reflns_theta_max 25.03
_diffrn_reflns_theta_min 3.79
_exptl_absorpt_coefficient_mu 1.315
_exptl_absorpt_correction_T_max 0.8458
_exptl_absorpt_correction_T_min 0.752
_exptl_absorpt_correction_type multi-scan
_exptl_absorpt_process_details
;
[c.f. r.h. blessing, acta cryst. (1995), a51, 33-38]
;
_exptl_crystal_colour yellow
_exptl_crystal_density_diffrn 1.459
_exptl_crystal_density_method 'not measured'
_exptl_crystal_description plate
_exptl_crystal_F_000 912
_exptl_crystal_size_max 0.2
_exptl_crystal_size_mid 0.2
_exptl_crystal_size_min 0.1
_refine_diff_density_max 0.425
_refine_diff_density_min -0.435
_refine_diff_density_rms 0.06
_refine_ls_extinction_method none
_refine_ls_goodness_of_fit_ref 1.031
_refine_ls_hydrogen_treatment riding
_refine_ls_matrix_type full
_refine_ls_number_parameters 226
_refine_ls_number_reflns 3446
_refine_ls_number_restraints 0
_refine_ls_restrained_S_all 1.031
_refine_ls_R_factor_all 0.0439
_refine_ls_R_factor_gt 0.0343
_refine_ls_shift/su_max 0.001
_refine_ls_shift/su_mean 0
_refine_ls_structure_factor_coef Fsqd
_refine_ls_weighting_details 'calc w=1/[\s^2^(Fo^2^)+(0.0339P)^2^+2.6250P] where P=(Fo^2^+2Fc^2^)/3'
_refine_ls_weighting_scheme calc
_refine_ls_wR_factor_gt 0.0805
_refine_ls_wR_factor_ref 0.0851
_reflns_number_gt 2964
_reflns_number_total 3446
_reflns_threshold_expression >2sigma(I)
_cod_data_source_file b402718c.txt
_cod_data_source_block (4)-mar703
_cod_original_sg_symbol_H-M P2(1)/c
_cod_original_formula_sum 'C16 H30 Cl1 Cu1 N6 Si1'
_cod_database_code 7014183

loop_
_symmetry_equiv_pos_as_xyz
'x, y, z'
'-x, y+1/2, -z+1/2'
'-x, -y, -z'
'x, -y-1/2, z-1/2'

loop_
_atom_site_label
_atom_site_type_symbol
_atom_site_fract_x
_atom_site_fract_y
_atom_site_fract_z
_atom_site_U_iso_or_equiv
_atom_site_adp_type
_atom_site_occupancy
_atom_site_symmetry_multiplicity
_atom_site_calc_flag
_atom_site_refinement_flags
_atom_site_disorder_assembly
_atom_site_disorder_group
Cu Cu 0.29765(2) 0.61855(3) 0.45658(2) 0.02389(12) Uani 1 1 d . . .
Cl Cl 0.35789(6) 0.79909(6) 0.37651(5) 0.03483(19) Uani 1 1 d . . .
Si Si 0.19192(5) 0.39240(7) 0.53120(5) 0.02423(18) Uani 1 1 d . . .
N1 N 0.35584(17) 0.4750(2) 0.40006(15) 0.0252(5) Uani 1 1 d . . .
N2 N 0.31037(17) 0.3312(2) 0.51257(15) 0.0261(5) Uani 1 1 d . . .
N3 N 0.42725(17) 0.2728(2) 0.40662(16) 0.0292(5) Uani 1 1 d . . .
N4 N 0.20937(17) 0.6874(2) 0.54332(15) 0.0263(5) Uani 1 1 d . . .
N5 N 0.19947(17) 0.4994(2) 0.62638(15) 0.0267(5) Uani 1 1 d . . .
N6 N 0.14336(18) 0.6855(3) 0.69138(16) 0.0354(6) Uani 1 1 d . . .
C1 C 0.36577(19) 0.3628(2) 0.43748(17) 0.0229(6) Uani 1 1 d . . .
C2 C 0.4056(2) 0.4923(3) 0.31230(19) 0.0324(7) Uani 1 1 d . . .
H2A H 0.4069 0.5828 0.296 0.039 Uiso 1 1 calc R . .
H2B H 0.3667 0.4475 0.2585 0.039 Uiso 1 1 calc R . .
C3 C 0.5125(2) 0.4420(3) 0.3273(2) 0.0382(7) Uani 1 1 d . . .
H3A H 0.5471 0.4569 0.2696 0.046 Uiso 1 1 calc R . .
H3B H 0.5512 0.4854 0.3819 0.046 Uiso 1 1 calc R . .
C4 C 0.5077(2) 0.3035(3) 0.3471(2) 0.0367(7) Uani 1 1 d . . .
H4A H 0.4955 0.2575 0.2858 0.044 Uiso 1 1 calc R . .
H4B H 0.5739 0.2754 0.3798 0.044 Uiso 1 1 calc R . .
C5 C 0.4320(2) 0.1414(3) 0.4388(2) 0.0388(7) Uani 1 1 d . . .
H5A H 0.502 0.1226 0.4676 0.047 Uiso 1 1 calc R . .
H5B H 0.4169 0.0858 0.3827 0.047 Uiso 1 1 calc R . .
C6 C 0.3588(3) 0.1122(3) 0.5108(3) 0.0490(9) Uani 1 1 d . . .
H6A H 0.2906 0.0931 0.4778 0.059 Uiso 1 1 calc R . .
H6B H 0.3827 0.0386 0.55 0.059 Uiso 1 1 calc R . .
C7 C 0.3541(2) 0.2263(3) 0.5730(2) 0.0386(7) Uani 1 1 d . . .
H7A H 0.3113 0.209 0.6248 0.046 Uiso 1 1 calc R . .
H7B H 0.4231 0.2488 0.6024 0.046 Uiso 1 1 calc R . .
C8 C 0.18455(19) 0.6281(3) 0.61861(18) 0.0252(6) Uani 1 1 d . . .
C9 C 0.1803(2) 0.8208(3) 0.5365(2) 0.0339(7) Uani 1 1 d . . .
H9A H 0.1064 0.8281 0.517 0.041 Uiso 1 1 calc R . .
H9B H 0.2165 0.8627 0.4873 0.041 Uiso 1 1 calc R . .
C10 C 0.2068(3) 0.8840(3) 0.6314(2) 0.0450(8) Uani 1 1 d . . .
H10A H 0.2805 0.8761 0.6514 0.054 Uiso 1 1 calc R . .
H10B H 0.1898 0.9745 0.6262 0.054 Uiso 1 1 calc R . .
C11 C 0.1483(3) 0.8234(3) 0.7034(2) 0.0511(9) Uani 1 1 d . . .
H11A H 0.1808 0.8435 0.7683 0.061 Uiso 1 1 calc R . .
H11B H 0.0786 0.858 0.6971 0.061 Uiso 1 1 calc R . .
C12 C 0.1034(2) 0.6218(4) 0.7709(2) 0.0492(9) Uani 1 1 d . . .
H12A H 0.0299 0.6403 0.7686 0.059 Uiso 1 1 calc R . .
H12B H 0.1372 0.6563 0.8315 0.059 Uiso 1 1 calc R . .
C13 C 0.1179(3) 0.4818(4) 0.7707(2) 0.0531(10) Uani 1 1 d . . .
H13A H 0.0591 0.4408 0.7336 0.064 Uiso 1 1 calc R . .
H13B H 0.1236 0.4491 0.8369 0.064 Uiso 1 1 calc R . .
C14 C 0.2141(2) 0.4536(3) 0.72598(19) 0.0373(7) Uani 1 1 d . . .
H14A H 0.2727 0.4966 0.7619 0.045 Uiso 1 1 calc R . .
H14B H 0.2274 0.3621 0.7272 0.045 Uiso 1 1 calc R . .
C15 C 0.1130(2) 0.4447(3) 0.4206(2) 0.0314(6) Uani 1 1 d . . .
H15A H 0.0482 0.4777 0.4371 0.047 Uiso 1 1 calc R . .
H15B H 0.1003 0.3732 0.377 0.047 Uiso 1 1 calc R . .
H15C H 0.149 0.5106 0.3893 0.047 Uiso 1 1 calc R . .
C16 C 0.1180(2) 0.2562(3) 0.5733(2) 0.0391(7) Uani 1 1 d . . .
H16A H 0.0502 0.2849 0.5852 0.059 Uiso 1 1 calc R . .
H16B H 0.1536 0.2223 0.6325 0.059 Uiso 1 1 calc R . .
H16C H 0.1116 0.1906 0.5242 0.059 Uiso 1 1 calc R . .

loop_
_atom_site_aniso_label
_atom_site_aniso_U_11
_atom_site_aniso_U_22
_atom_site_aniso_U_33
_atom_site_aniso_U_23
_atom_site_aniso_U_13
_atom_site_aniso_U_12
Cu 0.0271(2) 0.02141(19) 0.02390(18) -0.00044(13) 0.00600(13) 0.00296(13)
Cl 0.0367(4) 0.0266(4) 0.0425(4) 0.0074(3) 0.0101(3) -0.0016(3)
Si 0.0226(4) 0.0228(4) 0.0275(4) 0.0022(3) 0.0038(3) -0.0001(3)
N1 0.0286(12) 0.0241(12) 0.0242(11) 0.0013(9) 0.0085(10) 0.0041(10)
N2 0.0271(12) 0.0217(11) 0.0303(12) 0.0067(10) 0.0065(10) 0.0041(10)
N3 0.0285(13) 0.0252(12) 0.0338(13) -0.0034(10) 0.0035(10) 0.0063(10)
N4 0.0284(12) 0.0237(12) 0.0276(12) -0.0035(10) 0.0069(10) 0.0019(10)
N5 0.0275(12) 0.0319(13) 0.0213(11) 0.0029(10) 0.0045(9) -0.0018(10)
N6 0.0303(13) 0.0514(16) 0.0255(12) -0.0066(11) 0.0071(10) 0.0114(12)
C1 0.0224(14) 0.0229(14) 0.0228(13) -0.0039(11) 0.0001(11) 0.0014(11)
C2 0.0417(17) 0.0317(16) 0.0259(14) 0.0012(12) 0.0130(13) 0.0033(13)
C3 0.0344(17) 0.0475(19) 0.0355(16) -0.0016(14) 0.0159(13) -0.0006(14)
C4 0.0302(16) 0.0458(19) 0.0354(16) -0.0050(14) 0.0090(13) 0.0094(14)
C5 0.0434(18) 0.0224(15) 0.0494(18) -0.0043(13) -0.0005(15) 0.0099(13)
C6 0.050(2) 0.0219(16) 0.076(2) 0.0133(16) 0.0107(18) 0.0095(14)
C7 0.0354(17) 0.0397(18) 0.0418(17) 0.0178(14) 0.0088(14) 0.0132(14)
C8 0.0184(13) 0.0321(15) 0.0247(13) -0.0055(12) 0.0001(11) 0.0016(11)
C9 0.0413(18) 0.0229(14) 0.0374(16) -0.0048(12) 0.0040(14) 0.0087(13)
C10 0.052(2) 0.0332(17) 0.0475(19) -0.0151(15) -0.0037(16) 0.0148(15)
C11 0.060(2) 0.055(2) 0.0366(17) -0.0165(16) -0.0004(16) 0.0299(18)
C12 0.0310(17) 0.092(3) 0.0263(15) -0.0030(17) 0.0094(13) 0.0055(17)
C13 0.047(2) 0.085(3) 0.0284(16) 0.0127(17) 0.0091(15) -0.019(2)
C14 0.0391(18) 0.0473(19) 0.0248(14) 0.0093(13) 0.0001(13) -0.0043(14)
C15 0.0254(15) 0.0329(16) 0.0350(15) -0.0013(13) -0.0002(12) -0.0008(12)
C16 0.0344(17) 0.0338(17) 0.0501(19) 0.0047(14) 0.0087(15) -0.0065(14)

loop_
_atom_type_symbol
_atom_type_description
_atom_type_scat_dispersion_real
_atom_type_scat_dispersion_imag
_atom_type_scat_source
C C 0.0033 0.0016 'International Tables Vol C Tables 4.2.6.8 and 6.1.1.4'
H H 0 0 'International Tables Vol C Tables 4.2.6.8 and 6.1.1.4'
Cl Cl 0.1484 0.1585 'International Tables Vol C Tables 4.2.6.8 and 6.1.1.4'
Cu Cu 0.3201 1.2651 'International Tables Vol C Tables 4.2.6.8 and 6.1.1.4'
N N 0.0061 0.0033 'International Tables Vol C Tables 4.2.6.8 and 6.1.1.4'
Si Si 0.0817 0.0704 'International Tables Vol C Tables 4.2.6.8 and 6.1.1.4'

loop_
_geom_angle_atom_site_label_1
_geom_angle_atom_site_label_2
_geom_angle_atom_site_label_3
_geom_angle
_geom_angle_site_symmetry_1
_geom_angle_site_symmetry_3
_geom_angle_publ_flag
N1 Cu N4 149.75(10) . . ?
N1 Cu Cl 105.71(7) . . ?
N4 Cu Cl 104.45(7) . . ?
N2 Si N5 112.41(11) . . ?
N2 Si C15 114.59(12) . . ?
N5 Si C15 115.14(12) . . ?
N2 Si C16 105.57(13) . . ?
N5 Si C16 104.27(13) . . ?
C15 Si C16 103.30(14) . . ?
C1 N1 C2 114.7(2) . . ?
C1 N1 Cu 125.89(18) . . ?
C2 N1 Cu 118.96(17) . . ?
C1 N2 C7 114.3(2) . . ?
C1 N2 Si 125.59(17) . . ?
C7 N2 Si 119.70(18) . . ?
C1 N3 C4 121.7(2) . . ?
C1 N3 C5 125.4(2) . . ?
C4 N3 C5 112.3(2) . . ?
C8 N4 C9 115.6(2) . . ?
C8 N4 Cu 123.74(18) . . ?
C9 N4 Cu 119.87(18) . . ?
C8 N5 C14 113.8(2) . . ?
C8 N5 Si 125.85(18) . . ?
C14 N5 Si 120.1(2) . . ?
C8 N6 C12 125.5(3) . . ?
C8 N6 C11 121.1(3) . . ?
C12 N6 C11 112.9(3) . . ?
N1 C1 N3 123.5(2) . . ?
N1 C1 N2 119.3(2) . . ?
N3 C1 N2 117.2(2) . . ?
N1 C2 C3 109.8(2) . . ?
C4 C3 C2 108.4(3) . . ?
N3 C4 C3 111.9(2) . . ?
N3 C5 C6 113.1(2) . . ?
C7 C6 C5 107.3(3) . . ?
N2 C7 C6 108.2(2) . . ?
N4 C8 N6 123.6(3) . . ?
N4 C8 N5 119.7(2) . . ?
N6 C8 N5 116.8(2) . . ?
N4 C9 C10 109.9(2) . . ?
C11 C10 C9 108.9(3) . . ?
N6 C11 C10 111.9(2) . . ?
N6 C12 C13 113.7(3) . . ?
C12 C13 C14 108.1(3) . . ?
N5 C14 C13 107.6(2) . . ?

loop_
_geom_bond_atom_site_label_1
_geom_bond_atom_site_label_2
_geom_bond_distance
_geom_bond_site_symmetry_2
_geom_bond_publ_flag
Cu N1 1.923(2) . ?
Cu N4 1.927(2) . ?
Cu Cl 2.4081(7) . ?
Si N2 1.746(2) . ?
Si N5 1.753(2) . ?
Si C15 1.862(3) . ?
Si C16 1.881(3) . ?
N1 C1 1.305(3) . ?
N1 C2 1.475(3) . ?
N2 C1 1.394(3) . ?
N2 C7 1.482(3) . ?
N3 C1 1.360(3) . ?
N3 C4 1.465(4) . ?
N3 C5 1.469(4) . ?
N4 C8 1.307(3) . ?
N4 C9 1.471(3) . ?
N5 C8 1.385(3) . ?
N5 C14 1.477(3) . ?
N6 C8 1.359(3) . ?
N6 C12 1.458(4) . ?
N6 C11 1.477(4) . ?
C2 C3 1.507(4) . ?
C3 C4 1.503(4) . ?
C5 C6 1.512(5) . ?
C6 C7 1.502(5) . ?
C9 C10 1.503(4) . ?
C10 C11 1.489(5) . ?
C12 C13 1.503(5) . ?
C13 C14 1.513(5) . ?
